data_4331542
loop_
_publ_author_name
'Yu, Shu-Yan'
'Huang, Hai-Ping'
'Li, Sheng-Hui'
'Jiao, Qing'
'Li, Yi-Zhi'
'Wu, Biao'
'Sei, Yoshihisa'
'Yamaguchi, Kentaro'
'Pan, Yuan-Jiang'
'Ma, Hong-Wei'

_publ_section_title
;
 Solution self-assembly, spontaneous deprotonation, and crystal structures
 of bipyrazolate-bridged metallomacrocycles with dimetal centers.
;
_journal_issue 25
_journal_name_full 'Inorganic chemistry'
_journal_page_first 9471
_journal_page_last 9488
_journal_paper_doi 10.1021/ic0509332
_journal_volume 44
_journal_year 2005
_chemical_formula_sum 'C80 H88 F24 N16 O12 P4 Pd4'
_chemical_formula_weight 2471.14
_chemical_name_systematic
; 
 ? 
;
_space_group_IT_number 62
_symmetry_cell_setting orthorhombic
_symmetry_space_group_name_Hall '-P 2ac 2n'
_symmetry_space_group_name_H-M 'P n m a'
_atom_sites_solution_hydrogens geom
_atom_sites_solution_primary direct
_atom_sites_solution_secondary difmap
_audit_creation_method SHELXL-97
_cell_angle_alpha 90.00
_cell_angle_beta 90.00
_cell_angle_gamma 90.00
_cell_formula_units_Z 4
_cell_length_a 23.444(6)
_cell_length_b 38.640(9)
_cell_length_c 13.633(3)
_cell_measurement_reflns_used 4352
_cell_measurement_temperature 293(2)
_cell_measurement_theta_max 25.04
_cell_measurement_theta_min 2.31
_cell_volume 12350(5)
_computing_cell_refinement SMART
_computing_data_collection 'SMART (Bruker, 2000)'
_computing_data_reduction 'SAINT (Bruker, 2000)'
_computing_molecular_graphics SHELXTL
_computing_publication_material SHELXTL
_computing_structure_refinement SHELXTL
_computing_structure_solution 'SHELXTL (Bruker, 2000)'
_diffrn_ambient_temperature 293(2)
_diffrn_measured_fraction_theta_full 0.995
_diffrn_measured_fraction_theta_max 0.995
_diffrn_measurement_device_type 'Bruker Smart Apex CCD area detector'
_diffrn_measurement_method 'phi and omega scans'
_diffrn_radiation_monochromator graphite
_diffrn_radiation_source 'sealed tube'
_diffrn_radiation_type MoK\a
_diffrn_radiation_wavelength 0.71073
_diffrn_reflns_av_R_equivalents 0.0658
_diffrn_reflns_av_sigmaI/netI 0.0736
_diffrn_reflns_limit_h_max 28
_diffrn_reflns_limit_h_min -28
_diffrn_reflns_limit_k_max 32
_diffrn_reflns_limit_k_min -47
_diffrn_reflns_limit_l_max 16
_diffrn_reflns_limit_l_min -16
_diffrn_reflns_number 63912
_diffrn_reflns_theta_full 26.00
_diffrn_reflns_theta_max 26.00
_diffrn_reflns_theta_min 1.81
_exptl_absorpt_coefficient_mu 0.712
_exptl_absorpt_correction_T_max 0.84
_exptl_absorpt_correction_T_min 0.81
_exptl_absorpt_correction_type multi-scan
_exptl_absorpt_process_details 'SADABS, (Bruker, 2000)'
_exptl_crystal_density_diffrn 1.329
_exptl_crystal_density_method 'not measured'
_exptl_crystal_F_000 4944
_exptl_crystal_size_max 0.30
_exptl_crystal_size_mid 0.26
_exptl_crystal_size_min 0.24
_refine_diff_density_max 0.945
_refine_diff_density_min -1.247
_refine_diff_density_rms 0.081
_refine_ls_extinction_method none
_refine_ls_goodness_of_fit_ref 1.065
_refine_ls_hydrogen_treatment constr
_refine_ls_matrix_type full
_refine_ls_number_parameters 728
_refine_ls_number_reflns 12268
_refine_ls_number_restraints 0
_refine_ls_restrained_S_all 1.065
_refine_ls_R_factor_all 0.0958
_refine_ls_R_factor_gt 0.0615
_refine_ls_shift/su_max 0.001
_refine_ls_shift/su_mean 0.000
_refine_ls_structure_factor_coef Fsqd
_refine_ls_weighting_details 'calc w=1/[\s^2^(Fo^2^)+(0.04P)^2^+0.55P] where P=(Fo^2^+2Fc^2^)/3'
_refine_ls_weighting_scheme calc
_refine_ls_wR_factor_gt 0.1076
_refine_ls_wR_factor_ref 0.1134
_reflns_number_gt 7895
_reflns_number_total 12268
_reflns_threshold_expression >2sigma(I)
_cod_data_source_file ic0509332sup1.cif
_cod_data_source_block 14a
_cod_depositor_comments
;
The following automatic conversions were performed:

'_symmetry_cell_setting' value 'Orthorhombic' changed to
'orthorhombic' according to
/home/saulius/struct/CIF-dictionaries/cif_core.dic dictionary named
'cif_core.dic' version 2.4.2 from 2011-04-26.

Automatic conversion script
Id: cif_fix_values 1891 2012-01-12 08:04:46Z andrius 

 Adding full bibliography for 4331538--4331543.cif.
;
_cod_original_sg_symbol_Hall '-P 2ac 2n '
_cod_original_sg_symbol_H-M 'Pnma '
_cod_database_code 4331542

loop_
_symmetry_equiv_pos_as_xyz
'x, y, z'
'-x+1/2, -y, z+1/2'
'-x, y+1/2, -z'
'x+1/2, -y+1/2, -z+1/2'
'-x, -y, -z'
'x-1/2, y, -z-1/2'
'x, -y-1/2, z'
'-x-1/2, y-1/2, z-1/2'

loop_
_atom_site_label
_atom_site_type_symbol
_atom_site_fract_x
_atom_site_fract_y
_atom_site_fract_z
_atom_site_U_iso_or_equiv
_atom_site_adp_type
_atom_site_occupancy
_atom_site_symmetry_multiplicity
_atom_site_calc_flag
_atom_site_refinement_flags
Pd1 Pd 0.869394(12) 0.107137(8) 0.87690(2) 0.03825(9) Uani 1 1 d .
Pd2 Pd 0.877915(14) 0.117771(9) 0.64265(2) 0.03982(9) Uani 1 1 d .
P1 P 0.62502(5) 0.09932(3) 0.72693(10) 0.0505(3) Uani 1 1 d .
P2 P 0.87665(7) -0.00493(4) 0.74324(10) 0.0661(4) Uani 1 1 d .
C1 C 0.7542(2) 0.07398(13) 0.9214(4) 0.0545(12) Uani 1 1 d .
H1 H 0.7377 0.0906 0.8809 0.065 Uiso 1 1 calc R
C2 C 0.7208(2) 0.05099(12) 0.9696(4) 0.0543(12) Uani 1 1 d .
H2 H 0.6818 0.0506 0.9570 0.065 Uiso 1 1 calc R
C3 C 0.7440(2) 0.02757(13) 1.0386(4) 0.0565(13) Uani 1 1 d .
H3 H 0.7203 0.0133 1.0756 0.068 Uiso 1 1 calc R
C4 C 0.8069(2) 0.02620(13) 1.0506(4) 0.0542(12) Uani 1 1 d .
C5 C 0.8354(2) 0.00271(12) 1.1104(4) 0.0529(12) Uani 1 1 d .
H5 H 0.8150 -0.0140 1.1446 0.064 Uiso 1 1 calc R
C6 C 0.8941(2) 0.00439(13) 1.1186(4) 0.0562(13) Uani 1 1 d .
H6 H 0.9130 -0.0112 1.1590 0.067 Uiso 1 1 calc R
C7 C 0.9251(2) 0.02914(13) 1.0674(3) 0.0508(12) Uani 1 1 d .
C8 C 0.9851(2) 0.03096(13) 1.0735(4) 0.0520(12) Uani 1 1 d .
H8 H 1.0058 0.0163 1.1143 0.062 Uiso 1 1 calc R
C9 C 1.0116(2) 0.05578(12) 1.0155(3) 0.0502(12) Uani 1 1 d .
H9 H 1.0512 0.0573 1.0181 0.060 Uiso 1 1 calc R
C10 C 0.9831(2) 0.07810(12) 0.9546(3) 0.0505(12) Uani 1 1 d .
H10 H 1.0027 0.0945 0.9176 0.061 Uiso 1 1 calc R
C11 C 0.8965(2) 0.05256(13) 1.0067(4) 0.0517(12) Uani 1 1 d .
C12 C 0.8376(2) 0.05116(13) 0.9983(3) 0.0514(12) Uani 1 1 d .
C13 C 0.9937(2) 0.08743(13) 0.5851(4) 0.0604(14) Uani 1 1 d .
H13 H 1.0100 0.1030 0.6289 0.072 Uiso 1 1 calc R
C14 C 1.0285(2) 0.06520(15) 0.5359(4) 0.0672(15) Uani 1 1 d .
H14 H 1.0672 0.0638 0.5502 0.081 Uiso 1 1 calc R
C15 C 1.0038(2) 0.04444(14) 0.4625(4) 0.0634(14) Uani 1 1 d .
H15 H 1.0271 0.0310 0.4226 0.076 Uiso 1 1 calc R
C16 C 0.9447(2) 0.04365(15) 0.4485(4) 0.0633(14) Uani 1 1 d .
C17 C 0.9157(2) 0.02089(15) 0.3819(4) 0.0683(15) Uani 1 1 d .
H17 H 0.9363 0.0045 0.3467 0.082 Uiso 1 1 calc R
C18 C 0.8564(2) 0.02341(16) 0.3699(4) 0.0710(16) Uani 1 1 d .
H18 H 0.8374 0.0094 0.3250 0.085 Uiso 1 1 calc R
C19 C 0.8259(2) 0.04804(15) 0.4284(4) 0.0661(15) Uani 1 1 d .
C20 C 0.7647(2) 0.04887(15) 0.4265(4) 0.0628(14) Uani 1 1 d .
H20 H 0.7443 0.0344 0.3849 0.075 Uiso 1 1 calc R
C21 C 0.7363(2) 0.07203(13) 0.4888(4) 0.0624(14) Uani 1 1 d .
H21 H 0.6968 0.0741 0.4858 0.075 Uiso 1 1 calc R
C22 C 0.7662(2) 0.09112(14) 0.5527(4) 0.0568(13) Uani 1 1 d .
H22 H 0.7462 0.1053 0.5957 0.068 Uiso 1 1 calc R
C23 C 0.8537(2) 0.06890(14) 0.4944(4) 0.0603(13) Uani 1 1 d .
C24 C 0.9105(2) 0.06669(14) 0.5047(4) 0.0627(14) Uani 1 1 d .
C25 C 0.9622(2) 0.16632(13) 0.9797(4) 0.0590(13) Uani 1 1 d .
H25A H 0.9244 0.1668 1.0069 0.089 Uiso 1 1 calc R
H25B H 0.9822 0.1870 0.9982 0.089 Uiso 1 1 calc R
H25C H 0.9823 0.1465 1.0043 0.089 Uiso 1 1 calc R
C26 C 0.95863(19) 0.16427(11) 0.8715(4) 0.0478(11) Uani 1 1 d .
C27 C 0.98120(18) 0.18585(11) 0.7983(3) 0.0454(11) Uani 1 1 d .
C28 C 0.96355(18) 0.17235(12) 0.7066(4) 0.0480(11) Uani 1 1 d .
C29 C 0.9765(2) 0.18534(13) 0.6074(3) 0.0547(12) Uani 1 1 d .
H29A H 1.0000 0.1689 0.5736 0.082 Uiso 1 1 calc R
H29B H 0.9964 0.2070 0.6123 0.082 Uiso 1 1 calc R
H29C H 0.9416 0.1886 0.5718 0.082 Uiso 1 1 calc R
C30 C 0.7876(2) 0.18829(12) 0.5923(4) 0.0526(12) Uani 1 1 d .
H30A H 0.8247 0.1864 0.5630 0.079 Uiso 1 1 calc R
H30B H 0.7767 0.2122 0.5955 0.079 Uiso 1 1 calc R
H30C H 0.7605 0.1757 0.5534 0.079 Uiso 1 1 calc R
C31 C 0.78912(18) 0.17394(12) 0.6903(4) 0.0498(11) Uani 1 1 d .
C32 C 0.76302(18) 0.18603(12) 0.7785(4) 0.0489(11) Uani 1 1 d .
C33 C 0.78080(18) 0.16317(11) 0.8531(4) 0.0464(11) Uani 1 1 d .
C34 C 0.7657(2) 0.16202(13) 0.9580(4) 0.0574(13) Uani 1 1 d .
H34A H 0.7440 0.1414 0.9711 0.086 Uiso 1 1 calc R
H34B H 0.7433 0.1820 0.9744 0.086 Uiso 1 1 calc R
H34C H 0.7999 0.1619 0.9967 0.086 Uiso 1 1 calc R
C35 C 1.01425(19) 0.21848(12) 0.8188(4) 0.0484(11) Uani 1 1 d .
C36 C 1.0674(2) 0.21831(12) 0.8618(4) 0.0573(13) Uani 1 1 d .
H36 H 1.0856 0.1976 0.8769 0.069 Uiso 1 1 calc R
C37 C 1.0932(3) 0.2500 0.8820(5) 0.0491(16) Uani 1 2 d S
H37 H 1.1293 0.2500 0.9103 0.059 Uiso 1 2 calc SR
C38 C 0.9886(3) 0.2500 0.7936(5) 0.0517(17) Uani 1 2 d S
H38 H 0.9542 0.2500 0.7598 0.062 Uiso 1 2 calc SR
C39 C 0.73134(18) 0.21869(12) 0.7924(4) 0.0508(12) Uani 1 1 d .
C40 C 0.67590(18) 0.21877(12) 0.8283(4) 0.0519(12) Uani 1 1 d .
H40 H 0.6571 0.1979 0.8391 0.062 Uiso 1 1 calc R
C41 C 0.6482(3) 0.2500 0.8484(5) 0.0480(16) Uani 1 2 d S
H41 H 0.6117 0.2500 0.8750 0.058 Uiso 1 2 calc SR
C42 C 0.7570(3) 0.2500 0.7717(5) 0.0478(16) Uani 1 2 d S
H42 H 0.7930 0.2500 0.7429 0.057 Uiso 1 2 calc SR
F1 F 0.58617(13) 0.06860(7) 0.74993(19) 0.0636(9) Uani 1 1 d .
F2 F 0.66681(11) 0.12831(7) 0.70237(19) 0.0597(8) Uani 1 1 d .
F3 F 0.57117(12) 0.12323(8) 0.7236(2) 0.0666(8) Uani 1 1 d .
F4 F 0.63101(11) 0.10624(7) 0.83712(18) 0.0588(7) Uani 1 1 d .
F5 F 0.67543(12) 0.07288(7) 0.7325(2) 0.0580(8) Uani 1 1 d .
F6 F 0.61954(13) 0.08846(8) 0.6168(2) 0.0699(9) Uani 1 1 d .
F7 F 0.87800(12) -0.00636(7) 0.8562(2) 0.0613(8) Uani 1 1 d .
F8 F 0.93461(13) -0.00495(7) 0.7373(2) 0.0655(8) Uani 1 1 d .
F9 F 0.81781(14) -0.00485(8) 0.7501(2) 0.0665(8) Uani 1 1 d .
F10 F 0.87675(12) -0.00064(7) 0.6307(2) 0.0659(8) Uani 1 1 d .
F11 F 0.87562(13) 0.02872(8) 0.75292(19) 0.0653(8) Uani 1 1 d .
F12 F 0.88044(15) -0.03944(8) 0.7299(2) 0.0768(9) Uani 1 1 d .
N1 N 0.81172(18) 0.07276(11) 0.9321(3) 0.0588(11) Uani 1 1 d .
N2 N 0.92384(17) 0.07556(10) 0.9498(3) 0.0478(9) Uani 1 1 d .
N3 N 0.93517(18) 0.08781(12) 0.5730(3) 0.0602(11) Uani 1 1 d .
N4 N 0.82462(17) 0.09092(12) 0.5583(3) 0.0607(11) Uani 1 1 d .
N5 N 0.92982(15) 0.13936(9) 0.8254(3) 0.0440(9) Uani 1 1 d .
N6 N 0.93255(16) 0.14399(9) 0.7265(3) 0.0472(9) Uani 1 1 d .
N7 N 0.81893(15) 0.14470(9) 0.7124(3) 0.0468(9) Uani 1 1 d .
N8 N 0.81308(15) 0.13828(9) 0.8128(3) 0.0474(9) Uani 1 1 d .
O1 O 0.8131(4) -0.0768(2) 0.7415(6) 0.057(2) Uani 0.40 1 d P
H1B H 0.7983 -0.0760 0.7984 0.069 Uiso 0.40 1 d PR
H1A H 0.8266 -0.0969 0.7313 0.069 Uiso 0.40 1 d PR
O2 O 0.7480(4) 0.23757(18) 0.4341(5) 0.057(2) Uani 0.40 1 d P
H2A H 0.7637 0.2322 0.3801 0.069 Uiso 0.40 1 d PR
H2B H 0.7120 0.2362 0.4281 0.069 Uiso 0.40 1 d PR
O3 O 0.8700(3) 0.0952(2) 0.2146(6) 0.057(2) Uani 0.40 1 d P
H3A H 0.9017 0.1009 0.2403 0.069 Uiso 0.40 1 d PR
H3B H 0.8511 0.1134 0.2011 0.069 Uiso 0.40 1 d PR
O4 O 0.5944(3) 0.23425(19) 0.3769(6) 0.056(2) Uani 0.40 1 d P
H4A H 0.5794 0.2534 0.3600 0.067 Uiso 0.40 1 d PR
H4B H 0.6062 0.2357 0.4357 0.067 Uiso 0.40 1 d PR
O5 O 0.6301(3) 0.2218(2) 0.0572(6) 0.058(2) Uani 0.40 1 d P
H5A H 0.6562 0.2360 0.0410 0.070 Uiso 0.40 1 d PR
H5B H 0.6418 0.2012 0.0484 0.070 Uiso 0.40 1 d PR
O6 O 0.5792(3) 0.2164(2) 0.1925(6) 0.054(2) Uani 0.40 1 d P
H6A H 0.5496 0.2046 0.1789 0.065 Uiso 0.40 1 d PR
H6B H 0.5983 0.2061 0.2367 0.065 Uiso 0.40 1 d PR
O7 O 0.4066(3) 0.2500 0.1434(5) 0.056(2) Uani 0.60 2 d SP
H7A H 0.3887 0.2471 0.1971 0.067 Uiso 0.30 1 d PR
H7B H 0.4061 0.2713 0.1282 0.067 Uiso 0.30 1 d PR
O8 O 0.3671(3) 0.2209(2) 0.3944(6) 0.053(2) Uani 0.40 1 d P
H8B H 0.3764 0.2292 0.3388 0.064 Uiso 0.40 1 d PR
H8A H 0.3320 0.2246 0.4052 0.064 Uiso 0.40 1 d PR
O9 O 0.9519(4) 0.1945(2) 0.2035(6) 0.069(3) Uani 0.40 1 d P
H9B H 0.9819 0.1992 0.2358 0.082 Uiso 0.40 1 d PR
H9C H 0.9504 0.1728 0.1934 0.082 Uiso 0.40 1 d PR
O10 O 0.5489(4) 0.1545(2) 0.3339(6) 0.068(2) Uani 0.40 1 d P
H10A H 0.5555 0.1491 0.2745 0.081 Uiso 0.40 1 d PR
H10B H 0.5746 0.1683 0.3540 0.081 Uiso 0.40 1 d PR
O11 O 0.5624(4) 0.1355(2) 0.1614(6) 0.068(2) Uani 0.40 1 d P
H11A H 0.5951 0.1261 0.1615 0.081 Uiso 0.40 1 d PR
H11B H 0.5374 0.1207 0.1451 0.081 Uiso 0.40 1 d PR
O13 O 0.3778(4) 0.1713(2) 0.2310(6) 0.063(2) Uani 0.40 1 d P
H13A H 0.3466 0.1754 0.2015 0.075 Uiso 0.40 1 d PR
H13B H 0.3727 0.1553 0.2731 0.075 Uiso 0.40 1 d PR
O14 O 0.3002(4) 0.2111(3) 0.2526(6) 0.071(3) Uani 0.40 1 d P
H14A H 0.2840 0.2091 0.3081 0.085 Uiso 0.40 1 d PR
H14B H 0.3144 0.2312 0.2472 0.085 Uiso 0.40 1 d PR
O15 O 0.1549(5) 0.1618(3) 0.1862(9) 0.072(4) Uani 0.30 1 d P
H15A H 0.1273 0.1760 0.1902 0.086 Uiso 0.30 1 d PR
H15B H 0.1563 0.1535 0.1285 0.086 Uiso 0.30 1 d PR
O16 O 0.2159(4) 0.1442(3) 0.1021(9) 0.061(3) Uani 0.30 1 d P
H16A H 0.2059 0.1279 0.0637 0.074 Uiso 0.30 1 d PR
H16C H 0.2413 0.1368 0.1414 0.074 Uiso 0.30 1 d PR
O17 O 0.1374(5) 0.1197(3) 0.4341(9) 0.070(3) Uani 0.30 1 d P
H17A H 0.1570 0.1042 0.4627 0.084 Uiso 0.30 1 d PR
H17B H 0.1367 0.1378 0.4692 0.084 Uiso 0.30 1 d PR

loop_
_atom_site_aniso_label
_atom_site_aniso_U_11
_atom_site_aniso_U_22
_atom_site_aniso_U_33
_atom_site_aniso_U_23
_atom_site_aniso_U_13
_atom_site_aniso_U_12
Pd1 0.02567(16) 0.03532(17) 0.0538(2) 0.00561(14) 0.00182(14) 0.00039(13)
Pd2 0.02911(16) 0.04103(18) 0.04932(19) -0.00215(14) 0.00090(15) 0.00232(13)
P1 0.0300(6) 0.0546(8) 0.0670(8) -0.0156(6) 0.0012(6) 0.0032(6)
P2 0.0667(10) 0.0759(11) 0.0557(8) -0.0296(7) -0.0132(7) 0.0224(8)
C1 0.049(3) 0.059(3) 0.056(3) 0.003(2) 0.001(2) -0.007(2)
C2 0.041(3) 0.052(3) 0.071(3) 0.008(2) -0.002(2) -0.005(2)
C3 0.049(3) 0.057(3) 0.063(3) 0.005(2) 0.007(2) -0.002(2)
C4 0.051(3) 0.051(3) 0.060(3) 0.000(2) 0.002(2) 0.005(2)
C5 0.041(3) 0.052(3) 0.066(3) 0.007(2) 0.004(2) -0.002(2)
C6 0.061(3) 0.053(3) 0.054(3) 0.003(2) 0.006(2) 0.004(2)
C7 0.047(3) 0.054(3) 0.051(3) -0.002(2) -0.003(2) 0.003(2)
C8 0.046(3) 0.056(3) 0.054(3) -0.004(2) -0.008(2) 0.002(2)
C9 0.048(3) 0.054(3) 0.048(3) -0.003(2) -0.006(2) 0.001(2)
C10 0.045(3) 0.051(3) 0.056(3) 0.005(2) 0.001(2) 0.000(2)
C11 0.052(3) 0.056(3) 0.047(3) -0.001(2) -0.001(2) -0.004(2)
C12 0.046(3) 0.054(3) 0.054(3) 0.000(2) 0.001(2) -0.005(2)
C13 0.054(3) 0.055(3) 0.073(4) -0.013(3) 0.007(3) 0.000(2)
C14 0.046(3) 0.079(4) 0.077(4) -0.010(3) -0.003(3) 0.004(3)
C15 0.051(3) 0.067(4) 0.072(4) -0.011(3) 0.009(3) 0.012(3)
C16 0.051(3) 0.073(4) 0.065(3) -0.007(3) 0.006(3) 0.002(3)
C17 0.058(4) 0.073(4) 0.074(4) -0.010(3) -0.002(3) -0.005(3)
C18 0.064(4) 0.085(4) 0.065(3) -0.021(3) 0.001(3) 0.011(3)
C19 0.042(3) 0.080(4) 0.076(4) -0.020(3) 0.009(3) -0.002(3)
C20 0.049(3) 0.073(4) 0.065(3) -0.016(3) -0.008(3) 0.000(3)
C21 0.049(3) 0.067(4) 0.071(3) -0.009(3) -0.001(3) -0.003(3)
C22 0.043(3) 0.066(3) 0.061(3) -0.011(3) 0.000(2) 0.001(2)
C23 0.048(3) 0.057(3) 0.076(4) -0.005(3) -0.004(3) -0.002(2)
C24 0.047(3) 0.061(3) 0.080(4) -0.019(3) 0.017(3) -0.006(2)
C25 0.050(3) 0.061(3) 0.066(3) 0.000(3) -0.003(3) -0.006(2)
C26 0.038(2) 0.035(2) 0.071(3) 0.001(2) 0.005(2) 0.0035(18)
C27 0.033(2) 0.039(3) 0.064(3) -0.002(2) 0.007(2) -0.0051(19)
C28 0.033(2) 0.043(3) 0.068(3) -0.004(2) 0.005(2) -0.003(2)
C29 0.046(3) 0.056(3) 0.062(3) -0.001(2) 0.004(2) -0.012(2)
C30 0.044(3) 0.046(3) 0.068(3) 0.004(2) 0.000(2) 0.005(2)
C31 0.033(2) 0.038(2) 0.078(3) -0.001(2) -0.003(2) -0.001(2)
C32 0.030(2) 0.041(3) 0.076(3) -0.001(2) 0.002(2) 0.0046(19)
C33 0.034(2) 0.045(3) 0.060(3) -0.002(2) 0.005(2) 0.0038(18)
C34 0.037(3) 0.060(3) 0.076(3) 0.005(3) 0.004(2) 0.015(2)
C35 0.036(3) 0.047(3) 0.062(3) -0.001(2) -0.001(2) -0.002(2)
C36 0.042(3) 0.046(3) 0.084(4) 0.003(3) 0.000(3) 0.000(2)
C37 0.041(4) 0.039(3) 0.067(4) 0.000 -0.006(3) 0.000
C38 0.036(4) 0.045(4) 0.074(5) 0.000 0.004(3) 0.000
C39 0.028(2) 0.049(3) 0.075(3) -0.001(2) 0.001(2) 0.004(2)
C40 0.031(2) 0.050(3) 0.075(3) -0.001(2) 0.005(2) -0.002(2)
C41 0.032(3) 0.039(3) 0.073(5) 0.000 -0.001(3) 0.000
C42 0.028(3) 0.040(4) 0.075(5) 0.000 0.000(3) 0.000
F1 0.0628(19) 0.0557(18) 0.0725(19) -0.0192(14) 0.0170(15) -0.0458(15)
F2 0.0579(18) 0.0614(18) 0.0598(17) -0.0197(14) 0.0262(14) -0.0124(14)
F3 0.0557(18) 0.0655(19) 0.0785(18) 0.0168(16) 0.0340(15) 0.0257(15)
F4 0.0607(17) 0.0760(18) 0.0398(13) -0.0297(13) -0.0107(12) 0.0219(14)
F5 0.0538(17) 0.0446(16) 0.0756(18) -0.0276(13) -0.0289(14) 0.0305(13)
F6 0.071(2) 0.0744(19) 0.0640(18) -0.0393(15) -0.0252(16) -0.0040(15)
F7 0.0552(16) 0.0591(17) 0.0696(17) -0.0194(14) -0.0034(14) 0.0369(14)
F8 0.0583(19) 0.0622(19) 0.0760(19) -0.0165(15) -0.0298(15) 0.0231(15)
F9 0.075(2) 0.068(2) 0.0572(17) 0.0018(14) 0.0093(15) -0.0199(16)
F10 0.0599(18) 0.0600(17) 0.078(2) 0.0150(15) -0.0062(16) -0.0137(14)
F11 0.073(2) 0.0621(19) 0.0606(17) -0.0067(14) 0.0277(15) -0.0309(17)
F12 0.092(3) 0.064(2) 0.075(2) 0.0143(16) 0.0216(19) 0.0192(18)
N1 0.048(3) 0.065(3) 0.064(3) 0.004(2) 0.006(2) -0.003(2)
N2 0.046(2) 0.047(2) 0.051(2) -0.0009(18) -0.0058(18) -0.0008(17)
N3 0.043(2) 0.071(3) 0.067(3) -0.010(2) 0.004(2) -0.007(2)
N4 0.039(2) 0.073(3) 0.070(3) -0.008(2) 0.004(2) -0.011(2)
N5 0.034(2) 0.041(2) 0.057(2) -0.0053(17) 0.0009(17) -0.0035(16)
N6 0.038(2) 0.038(2) 0.066(2) -0.0031(19) 0.0115(19) -0.0012(16)
N7 0.032(2) 0.047(2) 0.062(3) 0.0017(19) 0.0007(18) 0.0012(16)
N8 0.032(2) 0.046(2) 0.064(2) 0.0006(18) -0.0009(18) 0.0027(16)
O1 0.054(5) 0.052(5) 0.065(5) 0.002(4) 0.007(4) -0.006(4)
O2 0.067(6) 0.057(6) 0.048(4) 0.007(3) 0.001(4) 0.001(4)
O3 0.056(5) 0.059(5) 0.056(5) -0.001(4) -0.004(4) 0.005(4)
O4 0.055(5) 0.053(5) 0.060(5) 0.001(4) -0.006(4) 0.003(4)
O5 0.051(5) 0.065(5) 0.058(5) -0.005(4) -0.005(4) 0.003(4)
O6 0.050(5) 0.058(5) 0.055(5) 0.008(4) 0.001(4) -0.004(4)
O7 0.058(5) 0.062(5) 0.049(4) 0.000 0.002(4) 0.000
O8 0.044(5) 0.062(5) 0.054(5) -0.001(4) 0.003(4) -0.004(4)
O9 0.069(6) 0.064(6) 0.073(6) -0.015(5) 0.006(5) 0.005(5)
O10 0.055(5) 0.068(6) 0.080(6) -0.011(5) 0.008(5) 0.016(5)
O11 0.049(5) 0.081(6) 0.072(6) -0.008(5) 0.001(5) 0.002(5)
O13 0.052(5) 0.072(6) 0.064(5) -0.011(4) 0.005(5) 0.000(5)
O14 0.058(6) 0.089(7) 0.066(6) -0.018(5) 0.007(4) 0.007(5)
O15 0.055(7) 0.083(9) 0.077(8) -0.028(7) 0.008(6) -0.009(6)
O16 0.040(6) 0.070(8) 0.075(7) -0.010(6) 0.007(6) -0.002(5)
O17 0.052(8) 0.065(8) 0.093(9) 0.001(7) -0.004(6) -0.004(6)

loop_
_atom_type_symbol
_atom_type_description
_atom_type_scat_dispersion_real
_atom_type_scat_dispersion_imag
_atom_type_scat_source
C C 0.0033 0.0016 'International Tables Vol C Tables 4.2.6.8 and 6.1.1.4'
H H 0.0000 0.0000 'International Tables Vol C Tables 4.2.6.8 and 6.1.1.4'
N N 0.0061 0.0033 'International Tables Vol C Tables 4.2.6.8 and 6.1.1.4'
O O 0.0106 0.0060 'International Tables Vol C Tables 4.2.6.8 and 6.1.1.4'
Pd Pd -0.9988 1.0072 'International Tables Vol C Tables 4.2.6.8 and 6.1.1.4'
P P 0.1023 0.0942 'International Tables Vol C Tables 4.2.6.8 and 6.1.1.4'
F F 0.0171 0.0103 'International Tables Vol C Tables 4.2.6.8 and 6.1.1.4'

loop_
_geom_angle_atom_site_label_1
_geom_angle_atom_site_label_2
_geom_angle_atom_site_label_3
_geom_angle
_geom_angle_site_symmetry_1
_geom_angle_site_symmetry_3
N8 Pd1 N5 86.55(15) . .
N8 Pd1 N2 176.48(16) . .
N5 Pd1 N2 95.75(15) . .
N8 Pd1 N1 96.66(16) . .
N5 Pd1 N1 176.78(16) . .
N2 Pd1 N1 81.06(17) . .
N8 Pd1 Pd2 61.92(11) . .
N5 Pd1 Pd2 62.11(11) . .
N2 Pd1 Pd2 121.53(11) . .
N1 Pd1 Pd2 119.29(12) . .
N7 Pd2 N4 96.52(17) . .
N7 Pd2 N6 84.60(15) . .
N4 Pd2 N6 178.84(17) . .
N7 Pd2 N3 176.60(16) . .
N4 Pd2 N3 81.13(17) . .
N6 Pd2 N3 97.73(16) . .
N7 Pd2 Pd1 63.06(11) . .
N4 Pd2 Pd1 117.84(13) . .
N6 Pd2 Pd1 62.41(11) . .
N3 Pd2 Pd1 115.83(13) . .
F2 P1 F1 176.32(18) . .
F2 P1 F4 91.60(17) . .
F1 P1 F4 89.38(17) . .
F2 P1 F5 90.28(17) . .
F1 P1 F5 86.17(18) . .
F4 P1 F5 89.85(15) . .
F2 P1 F6 92.23(17) . .
F1 P1 F6 86.55(17) . .
F4 P1 F6 174.48(19) . .
F5 P1 F6 86.17(16) . .
F2 P1 F3 94.48(17) . .
F1 P1 F3 89.07(18) . .
F4 P1 F3 89.94(16) . .
F5 P1 F3 175.24(18) . .
F6 P1 F3 93.71(18) . .
F11 P2 F12 176.6(2) . .
F11 P2 F8 91.4(2) . .
F12 P2 F8 85.7(2) . .
F11 P2 F9 88.4(2) . .
F12 P2 F9 94.4(2) . .
F8 P2 F9 179.5(2) . .
F11 P2 F7 86.28(17) . .
F12 P2 F7 95.63(19) . .
F8 P2 F7 92.26(18) . .
F9 P2 F7 87.29(18) . .
F11 P2 F10 89.63(19) . .
F12 P2 F10 88.39(18) . .
F8 P2 F10 86.50(19) . .
F9 P2 F10 93.94(18) . .
F7 P2 F10 175.7(2) . .
C2 C1 N1 120.0(5) . .
C2 C1 H1 120.0 . .
N1 C1 H1 120.0 . .
C1 C2 C3 121.4(5) . .
C1 C2 H2 119.3 . .
C3 C2 H2 119.3 . .
C2 C3 C4 118.5(5) . .
C2 C3 H3 120.7 . .
C4 C3 H3 120.7 . .
C5 C4 C12 120.2(5) . .
C5 C4 C3 124.3(5) . .
C12 C4 C3 115.4(5) . .
C6 C5 C4 119.7(5) . .
C6 C5 H5 120.2 . .
C4 C5 H5 120.2 . .
C5 C6 C7 120.8(5) . .
C5 C6 H6 119.6 . .
C7 C6 H6 119.6 . .
C6 C7 C11 119.5(5) . .
C6 C7 C8 121.8(5) . .
C11 C7 C8 118.7(5) . .
C9 C8 C7 116.5(5) . .
C9 C8 H8 121.7 . .
C7 C8 H8 121.7 . .
C10 C9 C8 124.1(5) . .
C10 C9 H9 118.0 . .
C8 C9 H9 118.0 . .
C9 C10 N2 118.1(4) . .
C9 C10 H10 121.0 . .
N2 C10 H10 121.0 . .
N2 C11 C12 116.9(5) . .
N2 C11 C7 122.9(5) . .
C12 C11 C7 120.0(5) . .
N1 C12 C11 118.1(4) . .
N1 C12 C4 121.9(5) . .
C11 C12 C4 119.8(5) . .
C14 C13 N3 122.9(5) . .
C14 C13 H13 118.6 . .
N3 C13 H13 118.6 . .
C13 C14 C15 117.6(5) . .
C13 C14 H14 121.2 . .
C15 C14 H14 121.2 . .
C16 C15 C14 121.1(5) . .
C16 C15 H15 119.4 . .
C14 C15 H15 119.4 . .
C15 C16 C24 118.1(5) . .
C15 C16 C17 124.6(5) . .
C24 C16 C17 117.3(5) . .
C18 C17 C16 120.0(5) . .
C18 C17 H17 120.0 . .
C16 C17 H17 120.0 . .
C17 C18 C19 118.4(5) . .
C17 C18 H18 120.8 . .
C19 C18 H18 120.8 . .
C23 C19 C18 121.2(5) . .
C23 C19 C20 118.2(5) . .
C18 C19 C20 120.3(5) . .
C21 C20 C19 118.6(5) . .
C21 C20 H20 120.7 . .
C19 C20 H20 120.7 . .
C22 C21 C20 119.8(5) . .
C22 C21 H21 120.1 . .
C20 C21 H21 120.1 . .
C21 C22 N4 123.8(5) . .
C21 C22 H22 118.1 . .
N4 C22 H22 118.1 . .
C24 C23 C19 120.1(5) . .
C24 C23 N4 117.3(5) . .
C19 C23 N4 122.4(5) . .
C23 C24 N3 116.9(5) . .
C23 C24 C16 122.9(5) . .
N3 C24 C16 120.2(5) . .
C26 C25 H25A 109.5 . .
C26 C25 H25B 109.5 . .
H25A C25 H25B 109.5 . .
C26 C25 H25C 109.5 . .
H25A C25 H25C 109.5 . .
H25B C25 H25C 109.5 . .
N5 C26 C27 106.5(4) . .
N5 C26 C25 122.5(4) . .
C27 C26 C25 131.0(4) . .
C26 C27 C28 107.4(4) . .
C26 C27 C35 124.0(4) . .
C28 C27 C35 128.5(4) . .
N6 C28 C27 106.3(4) . .
N6 C28 C29 125.1(4) . .
C27 C28 C29 128.6(4) . .
C28 C29 H29A 109.5 . .
C28 C29 H29B 109.5 . .
H29A C29 H29B 109.5 . .
C28 C29 H29C 109.5 . .
H29A C29 H29C 109.5 . .
H29B C29 H29C 109.5 . .
C31 C30 H30A 109.5 . .
C31 C30 H30B 109.5 . .
H30A C30 H30B 109.5 . .
C31 C30 H30C 109.5 . .
H30A C30 H30C 109.5 . .
H30B C30 H30C 109.5 . .
N7 C31 C32 107.8(4) . .
N7 C31 C30 122.3(4) . .
C32 C31 C30 129.9(4) . .
C33 C32 C31 106.0(4) . .
C33 C32 C39 126.3(4) . .
C31 C32 C39 127.1(5) . .
N8 C33 C32 108.7(4) . .
N8 C33 C34 120.7(4) . .
C32 C33 C34 130.4(4) . .
C33 C34 H34A 109.5 . .
C33 C34 H34B 109.5 . .
H34A C34 H34B 109.5 . .
C33 C34 H34C 109.5 . .
H34A C34 H34C 109.5 . .
H34B C34 H34C 109.5 . .
C36 C35 C38 119.8(5) . .
C36 C35 C27 122.7(4) . .
C38 C35 C27 117.5(4) . .
C35 C36 C37 118.2(5) . .
C35 C36 H36 120.9 . .
C37 C36 H36 120.9 . .
C36 C37 C36 123.0(6) . 7_565
C36 C37 H37 118.5 . .
C36 C37 H37 118.5 7_565 .
C35 C38 C35 120.8(6) 7_565 .
C35 C38 H38 119.6 7_565 .
C35 C38 H38 119.6 . .
C42 C39 C40 118.6(5) . .
C42 C39 C32 120.2(4) . .
C40 C39 C32 121.2(4) . .
C39 C40 C41 120.4(5) . .
C39 C40 H40 119.8 . .
C41 C40 H40 119.8 . .
C40 C41 C40 119.5(6) 7_565 .
C40 C41 H41 120.3 7_565 .
C40 C41 H41 120.3 . .
C39 C42 C39 122.4(6) 7_565 .
C39 C42 H42 118.8 7_565 .
C39 C42 H42 118.8 . .
C1 N1 C12 122.1(4) . .
C1 N1 Pd1 126.6(4) . .
C12 N1 Pd1 110.3(3) . .
C11 N2 C10 119.6(4) . .
C11 N2 Pd1 112.4(3) . .
C10 N2 Pd1 127.5(3) . .
C24 N3 C13 119.7(4) . .
C24 N3 Pd2 112.6(3) . .
C13 N3 Pd2 127.7(4) . .
C22 N4 C23 117.2(4) . .
C22 N4 Pd2 131.0(4) . .
C23 N4 Pd2 111.8(3) . .
C26 N5 N6 110.4(4) . .
C26 N5 Pd1 129.7(3) . .
N6 N5 Pd1 117.4(3) . .
C28 N6 N5 109.4(4) . .
C28 N6 Pd2 130.3(3) . .
N5 N6 Pd2 118.1(3) . .
C31 N7 N8 108.3(4) . .
C31 N7 Pd2 133.6(3) . .
N8 N7 Pd2 116.5(3) . .
C33 N8 N7 109.2(4) . .
C33 N8 Pd1 129.0(3) . .
N7 N8 Pd1 118.2(3) . .
H1B O1 H1A 109.5 . .
H2A O2 H2B 109.5 . .
H3A O3 H3B 109.5 . .
H4A O4 H4B 109.5 . .
H5A O5 H5B 109.5 . .
H6A O6 H6B 109.5 . .
H7A O7 H7B 109.5 . .
H8B O8 H8A 109.8 . .
H9B O9 H9C 109.5 . .
H10A O10 H10B 109.5 . .
H11A O11 H11B 109.5 . .
H13A O13 H13B 109.5 . .
H14A O14 H14B 109.5 . .
H15A O15 H15B 109.5 . .
H16A O16 H16C 109.5 . .
H17A O17 H17B 109.5 . .

loop_
_geom_bond_atom_site_label_1
_geom_bond_atom_site_label_2
_geom_bond_distance
_geom_bond_site_symmetry_2
Pd1 N8 1.988(4) .
Pd1 N5 2.012(4) .
Pd1 N2 2.026(4) .
Pd1 N1 2.039(4) .
Pd1 Pd2 3.2261(9) .
Pd2 N7 1.975(4) .
Pd2 N4 1.990(4) .
Pd2 N6 1.993(4) .
Pd2 N3 2.011(4) .
P1 F2 1.526(3) .
P1 F1 1.529(3) .
P1 F4 1.532(3) .
P1 F5 1.564(3) .
P1 F6 1.564(3) .
P1 F3 1.565(3) .
P2 F11 1.307(3) .
P2 F12 1.349(4) .
P2 F8 1.361(3) .
P2 F9 1.383(4) .
P2 F7 1.542(3) .
P2 F10 1.544(3) .
C1 C2 1.354(6) .
C1 N1 1.357(6) .
C1 H1 0.9300 .
C2 C3 1.414(6) .
C2 H2 0.9300 .
C3 C4 1.486(7) .
C3 H3 0.9300 .
C4 C5 1.390(6) .
C4 C12 1.398(7) .
C5 C6 1.382(7) .
C5 H5 0.9300 .
C6 C7 1.390(6) .
C6 H6 0.9300 .
C7 C11 1.397(6) .
C7 C8 1.411(6) .
C8 C9 1.390(6) .
C8 H8 0.9300 .
C9 C10 1.371(6) .
C9 H9 0.9300 .
C10 N2 1.393(6) .
C10 H10 0.9300 .
C11 N2 1.342(6) .
C11 C12 1.389(7) .
C12 N1 1.370(6) .
C13 C14 1.362(7) .
C13 N3 1.381(6) .
C13 H13 0.9300 .
C14 C15 1.407(7) .
C14 H14 0.9300 .
C15 C16 1.397(7) .
C15 H15 0.9300 .
C16 C24 1.422(7) .
C16 C17 1.435(7) .
C17 C18 1.403(8) .
C17 H17 0.9300 .
C18 C19 1.433(7) .
C18 H18 0.9300 .
C19 C23 1.373(7) .
C19 C20 1.436(7) .
C20 C21 1.402(7) .
C20 H20 0.9300 .
C21 C22 1.339(7) .
C21 H21 0.9300 .
C22 N4 1.372(6) .
C22 H22 0.9300 .
C23 C24 1.343(7) .
C23 N4 1.395(6) .
C24 N3 1.365(6) .
C25 C26 1.480(7) .
C25 H25A 0.9600 .
C25 H25B 0.9600 .
C25 H25C 0.9600 .
C26 N5 1.334(5) .
C26 C27 1.404(6) .
C27 C28 1.416(6) .
C27 C35 1.506(6) .
C28 N6 1.343(5) .
C28 C29 1.474(6) .
C29 H29A 0.9600 .
C29 H29B 0.9600 .
C29 H29C 0.9600 .
C30 C31 1.447(7) .
C30 H30A 0.9600 .
C30 H30B 0.9600 .
C30 H30C 0.9600 .
C31 N7 1.362(5) .
C31 C32 1.428(7) .
C32 C33 1.410(6) .
C32 C39 1.476(6) .
C33 N8 1.342(5) .
C33 C34 1.473(6) .
C34 H34A 0.9600 .
C34 H34B 0.9600 .
C34 H34C 0.9600 .
C35 C36 1.378(6) .
C35 C38 1.401(6) .
C36 C37 1.393(6) .
C36 H36 0.9300 .
C37 C36 1.393(6) 7_565
C37 H37 0.9300 .
C38 C35 1.401(6) 7_565
C38 H38 0.9300 .
C39 C42 1.380(5) .
C39 C40 1.389(6) .
C40 C41 1.397(6) .
C40 H40 0.9300 .
C41 C40 1.397(6) 7_565
C41 H41 0.9300 .
C42 C39 1.380(5) 7_565
C42 H42 0.9300 .
N5 N6 1.362(5) .
N7 N8 1.398(5) .
O1 H1B 0.8500 .
O1 H1A 0.8499 .
O2 O2 0.961(14) 7_565
O2 H2A 0.8499 .
O2 H2B 0.8499 .
O3 H3A 0.8501 .
O3 H3B 0.8500 .
O4 O4 1.217(15) 7_565
O4 H4A 0.8500 .
O4 H4B 0.8499 .
O5 H5A 0.8500 .
O5 H5B 0.8500 .
O6 H6A 0.8500 .
O6 H6B 0.8501 .
O7 H7A 0.8500 .
O7 H7B 0.8502 .
O8 H8B 0.8500 .
O8 H8A 0.8500 .
O9 H9B 0.8501 .
O9 H9C 0.8501 .
O10 H10A 0.8500 .
O10 H10B 0.8501 .
O11 H11A 0.8500 .
O11 H11B 0.8498 .
O13 H13A 0.8500 .
O13 H13B 0.8502 .
O14 H14A 0.8499 .
O14 H14B 0.8498 .
O15 H15A 0.8499 .
O15 H15B 0.8501 .
O16 H16A 0.8500 .
O16 H16C 0.8500 .
O17 H17A 0.8499 .
O17 H17B 0.8501 .

loop_
_geom_hbond_atom_site_label_D
_geom_hbond_atom_site_label_H
_geom_hbond_atom_site_label_A
_geom_hbond_distance_DH
_geom_hbond_distance_HA
_geom_hbond_distance_DA
_geom_hbond_angle_DHA
_geom_hbond_site_symmetry_A
O1 H1A O17 0.85 2.56 3.135(15) 125.5 5_656
O2 H2A O14 0.85 2.16 3.004(12) 171.9 6_656
O3 H3B O13 0.85 2.50 3.036(13) 121.9 6_656
O6 H6B O15 0.85 2.41 3.214(15) 159.0 6_656
O9 H9B O6 0.85 2.57 3.410(12) 171.1 6_656
O10 H10B O15 0.85 1.98 2.515(15) 120.4 6_656
O11 H11A O17 0.85 1.66 2.272(14) 127.1 6_656
O4 H4A O6 0.85 2.57 3.176(11) 129.6 7_565
O14 H14B O14 0.85 2.26 3.01(2) 147.5 7_565
O6 H6B O4 0.85 2.20 2.631(11) 111.2 .
O10 H10A O11 0.85 1.64 2.483(12) 173.6 .
O13 H13A O14 0.85 1.89 2.400(12) 117.3 .
O15 H15B O16 0.85 1.49 1.955(16) 110.6 .
O13 H13B O3 0.85 2.33 3.036(13) 140.8 6_556
O15 H15A O10 0.85 2.04 2.515(15) 114.3 6_556
O15 H15A O6 0.85 2.50 3.214(15) 141.9 6_556
O15 H15A O4 0.85 2.55 3.254(15) 141.0 6_556
